data_7009781
loop_
_publ_author_name
'Cooper, James B.'
'Drew, Michael G. B.'
'Beer, Paul D.'

_publ_section_title
;
 Alkali metal cation cooperative anion recognition by heteroditopic
 bis(calix[4]arene) rhenium(I) bipyridyl and ferrocene receptor
 molecules
;
_journal_issue 16
_journal_name_full 'Journal of the Chemical Society, Dalton Transactions'
_journal_page_first 2721
_journal_paper_doi 10.1039/b003569f
_journal_year 2000
_chemical_formula_sum 'C40 H42 N0 O10'
_chemical_formula_weight 682.74
_chemical_name_systematic
; 
 ? 
;
_space_group_IT_number 14
_symmetry_cell_setting monoclinic
_symmetry_space_group_name_Hall '-P 2ybc'
_symmetry_space_group_name_H-M 'P 1 21/c 1'
_atom_sites_solution_hydrogens geom
_atom_sites_solution_primary direct
_atom_sites_solution_secondary difmap
_audit_creation_method SHELXL-97
_cell_angle_alpha 90.00
_cell_angle_beta 94.735(10)
_cell_angle_gamma 90.00
_cell_formula_units_Z 4
_cell_length_a 10.509(14)
_cell_length_b 16.364(17)
_cell_length_c 20.06(2)
_cell_measurement_temperature 293(2)
_cell_volume 3438(7)
_computing_cell_refinement XDS
_computing_data_collection 'XDS (Kabsch, 1991)'
_computing_data_reduction XDS
_computing_molecular_graphics PLATON(Spek,1994)
_computing_structure_refinement 'SHELXL-93 (Sheldrick, 1993)'
_computing_structure_solution 'SHELXS-86 (Sheldrick, 1990)'
_diffrn_ambient_temperature 293(2)
_diffrn_measurement_device 'Marresearch Image Plate'
_diffrn_measurement_method '95 frames at 2^o intervals, counting time 2 min.'
_diffrn_radiation_monochromator graphite
_diffrn_radiation_source 'fine-focus sealed tube'
_diffrn_radiation_type MoK\a
_diffrn_radiation_wavelength 0.71073
_diffrn_reflns_av_R_equivalents 0.0374
_diffrn_reflns_av_sigmaI/netI 0.0488
_diffrn_reflns_limit_h_max 12
_diffrn_reflns_limit_h_min 0
_diffrn_reflns_limit_k_max 19
_diffrn_reflns_limit_k_min -19
_diffrn_reflns_limit_l_max 24
_diffrn_reflns_limit_l_min -24
_diffrn_reflns_number 8977
_diffrn_reflns_theta_max 25.97
_diffrn_reflns_theta_min 2.31
_exptl_absorpt_coefficient_mu 0.094
_exptl_absorpt_correction_type none
_exptl_crystal_density_diffrn 1.319
_exptl_crystal_density_method 'not measured'
_exptl_crystal_F_000 1448
_exptl_crystal_size_max 0.30
_exptl_crystal_size_mid 0.20
_exptl_crystal_size_min 0.15
_refine_diff_density_max 0.574
_refine_diff_density_min -0.412
_refine_diff_density_rms 0.063
_refine_ls_extinction_coef 0.009(3)
_refine_ls_extinction_expression Fc^*^=kFc[1+0.001xFc^2^\l^3^/sin(2\q)]^-1/4^
_refine_ls_extinction_method SHELXL
_refine_ls_goodness_of_fit_ref 1.025
_refine_ls_hydrogen_treatment mixed
_refine_ls_matrix_type full
_refine_ls_number_parameters 456
_refine_ls_number_reflns 5575
_refine_ls_number_restraints 0
_refine_ls_restrained_S_all 1.025
_refine_ls_R_factor_all 0.1358
_refine_ls_R_factor_gt 0.0828
_refine_ls_shift/su_max 0.084
_refine_ls_shift/su_mean 0.006
_refine_ls_structure_factor_coef Fsqd
_refine_ls_weighting_details 'w=1/[\s^2^(Fo^2^)+(0.2000P)^2^+0.0000P] where P=(Fo^2^+2Fc^2^)/3'
_refine_ls_weighting_scheme calc
_refine_ls_wR_factor_gt 0.2401
_refine_ls_wR_factor_ref 0.2841
_reflns_number_gt 3338
_reflns_number_total 5575
_reflns_threshold_expression >2sigma(I)
_cod_data_source_file b003569f.txt
_cod_data_source_block 1
_cod_depositor_comments
;
The following automatic conversions were performed:

'_refine_ls_weighting_scheme' value 'calc
w=1/[\s^2^(Fo^2^)+(0.2000P)^2^+0.0000P] where P=(Fo^2^+2Fc^2^)/3' was
changed to 'calc'. New tag '_refine_ls_weighting_details' was
created. The value of the new tag was set to
'w=1/[\s^2^(Fo^2^)+(0.2000P)^2^+0.0000P] where P=(Fo^2^+2Fc^2^)/3'.

Automatic conversion script
Id: cif_fix_values 3143 2015-03-26 13:38:13Z robertas 
;
_cod_original_cell_volume 3439(7)
_cod_original_sg_symbol_H-M P21/c
_cod_database_code 7009781

loop_
_symmetry_equiv_pos_as_xyz
'x, y, z'
'-x, y+1/2, -z+1/2'
'-x, -y, -z'
'x, -y-1/2, z-1/2'

loop_
_atom_site_label
_atom_site_type_symbol
_atom_site_fract_x
_atom_site_fract_y
_atom_site_fract_z
_atom_site_U_iso_or_equiv
_atom_site_adp_type
_atom_site_occupancy
_atom_site_calc_flag
_atom_site_refinement_flags
_atom_site_disorder_assembly
_atom_site_disorder_group
C11 C 0.5546(4) 0.4929(2) 0.34065(17) 0.0550(10) Uani 1 d . . .
C12 C 0.5515(4) 0.5464(2) 0.39511(19) 0.0648(11) Uani 1 d . . .
H12 H 0.4770 0.5516 0.4167 0.078 Uiso 1 calc R . .
C13 C 0.6583(5) 0.5916(2) 0.4170(2) 0.0730(12) Uani 1 d . . .
H13 H 0.6552 0.6269 0.4532 0.088 Uiso 1 calc R . .
C14 C 0.7680(5) 0.5843(2) 0.3856(2) 0.0643(11) Uani 1 d . . .
H14 H 0.8390 0.6150 0.4010 0.077 Uiso 1 calc R . .
C15 C 0.7771(4) 0.53163(18) 0.33056(16) 0.0507(9) Uani 1 d . . .
C16 C 0.6658(4) 0.48688(19) 0.30920(17) 0.0503(9) Uani 1 d . . .
C17 C 0.9001(4) 0.52458(19) 0.29834(19) 0.0550(9) Uani 1 d . . .
H17A H 0.9508 0.5733 0.3084 0.066 Uiso 1 calc R . .
H17B H 0.8818 0.5218 0.2502 0.066 Uiso 1 calc R . .
C21 C 0.9773(4) 0.44999(19) 0.32170(18) 0.0507(9) Uani 1 d . . .
C22 C 1.0546(4) 0.4518(2) 0.3818(2) 0.0637(11) Uani 1 d . . .
H22 H 1.0604 0.4995 0.4071 0.076 Uiso 1 calc R . .
C23 C 1.1226(5) 0.3829(3) 0.4042(2) 0.0718(12) Uani 1 d . . .
H23 H 1.1750 0.3850 0.4439 0.086 Uiso 1 calc R . .
C24 C 1.1126(4) 0.3123(2) 0.3682(2) 0.0643(11) Uani 1 d . . .
H24 H 1.1593 0.2668 0.3837 0.077 Uiso 1 calc R . .
C25 C 1.0351(3) 0.3061(2) 0.30903(17) 0.0485(8) Uani 1 d . . .
C26 C 0.9725(3) 0.37656(19) 0.28593(15) 0.0437(8) Uani 1 d . . .
C27 C 1.0172(4) 0.2244(2) 0.27245(18) 0.0545(9) Uani 1 d . . .
H27A H 0.9936 0.2346 0.2254 0.065 Uiso 1 calc R . .
H27B H 1.0978 0.1951 0.2759 0.065 Uiso 1 calc R . .
C31 C 0.9156(4) 0.17124(19) 0.30040(17) 0.0506(9) Uani 1 d . . .
C32 C 0.9497(5) 0.1185(2) 0.3539(2) 0.0680(11) Uani 1 d . . .
H32 H 1.0342 0.1164 0.3718 0.082 Uiso 1 calc R . .
C33 C 0.8590(6) 0.0694(2) 0.3805(2) 0.0758(13) Uani 1 d . . .
H33 H 0.8830 0.0336 0.4152 0.091 Uiso 1 calc R . .
C34 C 0.7359(5) 0.0738(2) 0.3558(2) 0.0723(13) Uani 1 d . . .
H34 H 0.6763 0.0406 0.3744 0.087 Uiso 1 calc R . .
C35 C 0.6943(4) 0.1259(2) 0.30346(18) 0.0574(10) Uani 1 d . . .
C36 C 0.7885(4) 0.17192(18) 0.27461(16) 0.0493(9) Uani 1 d . . .
C37 C 0.5510(4) 0.1396(2) 0.28739(18) 0.0621(10) Uani 1 d . . .
H37A H 0.5339 0.1529 0.2404 0.075 Uiso 1 calc R . .
H37B H 0.5048 0.0900 0.2963 0.075 Uiso 1 calc R . .
C41 C 0.5060(4) 0.2087(2) 0.32973(17) 0.0543(9) Uani 1 d . . .
C42 C 0.5029(4) 0.1998(2) 0.39870(19) 0.0614(10) Uani 1 d . . .
H42 H 0.5183 0.1486 0.4178 0.074 Uiso 1 calc R . .
C43 C 0.4778(4) 0.2644(2) 0.43923(18) 0.0617(10) Uani 1 d . . .
H43 H 0.4742 0.2565 0.4849 0.074 Uiso 1 calc R . .
C44 C 0.4578(4) 0.3408(2) 0.41188(17) 0.0574(9) Uani 1 d . . .
H44 H 0.4447 0.3846 0.4400 0.069 Uiso 1 calc R . .
C45 C 0.4566(4) 0.3544(2) 0.34396(16) 0.0519(9) Uani 1 d . . .
C46 C 0.4760(4) 0.2863(2) 0.30276(16) 0.0518(9) Uani 1 d . . .
C47 C 0.4407(4) 0.4405(2) 0.31664(19) 0.0598(10) Uani 1 d . . .
H47A H 0.3633 0.4644 0.3313 0.072 Uiso 1 calc R . .
H47B H 0.4327 0.4389 0.2682 0.072 Uiso 1 calc R . .
O150 O 0.6611(3) 0.43537(17) 0.25555(14) 0.0682(8) Uani 1 d . . .
H150 H 0.7326 0.4309 0.2424 0.082 Uiso 1 calc R . .
O250 O 0.8966(2) 0.37561(13) 0.22514(10) 0.0481(6) Uani 1 d . . .
C251 C 0.9674(4) 0.3906(2) 0.16904(17) 0.0616(10) Uani 1 d . . .
H25A H 1.0199 0.3434 0.1613 0.074 Uiso 1 calc R . .
H25B H 1.0237 0.4369 0.1785 0.074 Uiso 1 calc R . .
C252 C 0.8826(5) 0.4077(3) 0.10816(19) 0.0663(11) Uani 1 d . . .
O253 O 0.7616(4) 0.4004(3) 0.11630(18) 0.1195(15) Uani 1 d . . .
O254 O 0.9220(4) 0.4228(3) 0.05554(17) 0.1258(16) Uani 1 d . . .
C255 C 0.6707(7) 0.4120(5) 0.0594(3) 0.129(3) Uani 1 d . . .
H25C H 0.7123 0.4117 0.0181 0.154 Uiso 1 calc R . .
H25D H 0.6054 0.3700 0.0574 0.154 Uiso 1 calc R . .
C256 C 0.623(2) 0.4831(11) 0.0705(10) 0.42(2) Uani 1 d . . .
H25E H 0.5556 0.4774 0.0997 0.504 Uiso 1 calc R . .
H25F H 0.5895 0.5068 0.0289 0.504 Uiso 1 calc R . .
H25G H 0.6884 0.5179 0.0911 0.504 Uiso 1 calc R . .
O350 O 0.7555(3) 0.22519(13) 0.22184(12) 0.0555(7) Uani 1 d . . .
C351 C 0.7025(4) 0.1903(3) 0.16126(19) 0.0677(11) Uani 1 d . . .
H35A H 0.6315 0.2238 0.1436 0.081 Uiso 1 calc R . .
H35B H 0.6690 0.1366 0.1707 0.081 Uiso 1 calc R . .
C352 C 0.7942(5) 0.1821(2) 0.10979(19) 0.0641(11) Uani 1 d . . .
O353 O 0.7318(4) 0.1546(3) 0.05237(15) 0.1018(12) Uani 1 d . . .
C355 C 0.8031(7) 0.1372(4) -0.0062(3) 0.1087(19) Uani 1 d . . .
H35C H 0.8877 0.1176 0.0089 0.130 Uiso 1 calc R . .
H35D H 0.7599 0.0942 -0.0325 0.130 Uiso 1 calc R . .
O354 O 0.9080(3) 0.1936(2) 0.11601(16) 0.0857(10) Uani 1 d . . .
C356 C 0.8137(8) 0.2032(5) -0.0447(4) 0.158(3) Uani 1 d . . .
H35E H 0.8636 0.1899 -0.0811 0.190 Uiso 1 calc R . .
H35F H 0.8548 0.2463 -0.0185 0.190 Uiso 1 calc R . .
H35G H 0.7303 0.2208 -0.0619 0.190 Uiso 1 calc R . .
O450 O 0.4681(3) 0.29646(16) 0.23361(11) 0.0592(7) Uani 1 d . . .
C451 C 0.3403(4) 0.2854(3) 0.20621(19) 0.0724(12) Uani 1 d . . .
H45A H 0.2843 0.3235 0.2265 0.087 Uiso 1 calc R . .
H45B H 0.3119 0.2303 0.2150 0.087 Uiso 1 calc R . .
C452 C 0.3356(5) 0.3000(3) 0.1322(2) 0.0667(11) Uani 1 d . . .
O453 O 0.2144(3) 0.2998(2) 0.10727(14) 0.0824(10) Uani 1 d . . .
O454 O 0.4246(4) 0.3033(3) 0.09962(16) 0.1122(14) Uani 1 d . . .
C455 C 0.1873(7) 0.3029(5) 0.0358(3) 0.107(2) Uani 1 d . . .
H45C H 0.2364 0.2614 0.0148 0.128 Uiso 1 calc R . .
H45D H 0.0974 0.2922 0.0243 0.128 Uiso 1 calc R . .
C456 C 0.2158(18) 0.3723(9) 0.0151(8) 0.290(11) Uani 1 d . . .
H45E H 0.1486 0.4101 0.0225 0.348 Uiso 1 calc R . .
H45F H 0.2268 0.3695 -0.0319 0.348 Uiso 1 calc R . .
H45G H 0.2939 0.3904 0.0387 0.348 Uiso 1 calc R . .

loop_
_atom_site_aniso_label
_atom_site_aniso_U_11
_atom_site_aniso_U_22
_atom_site_aniso_U_33
_atom_site_aniso_U_23
_atom_site_aniso_U_13
_atom_site_aniso_U_12
C11 0.059(3) 0.059(2) 0.0477(19) 0.0081(15) 0.0085(17) 0.0188(17)
C12 0.065(3) 0.075(2) 0.057(2) 0.0065(18) 0.020(2) 0.026(2)
C13 0.096(4) 0.066(2) 0.058(2) -0.0130(18) 0.016(2) 0.015(2)
C14 0.076(3) 0.0514(19) 0.066(2) -0.0104(16) 0.008(2) 0.0073(19)
C15 0.065(3) 0.0389(16) 0.0490(18) 0.0022(13) 0.0091(17) 0.0074(16)
C16 0.054(2) 0.0529(18) 0.0443(17) 0.0031(14) 0.0076(16) 0.0133(16)
C17 0.064(3) 0.0417(17) 0.060(2) -0.0019(14) 0.0097(18) -0.0083(16)
C21 0.048(2) 0.0516(18) 0.054(2) -0.0061(14) 0.0132(17) -0.0085(15)
C22 0.059(3) 0.074(2) 0.058(2) -0.0241(18) 0.003(2) -0.017(2)
C23 0.062(3) 0.085(3) 0.065(2) -0.010(2) -0.013(2) -0.001(2)
C24 0.054(3) 0.075(2) 0.062(2) -0.0027(18) -0.006(2) 0.0082(19)
C25 0.041(2) 0.0596(19) 0.0459(18) -0.0019(14) 0.0055(15) 0.0019(15)
C26 0.038(2) 0.0536(18) 0.0400(16) -0.0045(13) 0.0068(14) -0.0053(14)
C27 0.051(2) 0.0578(19) 0.056(2) -0.0061(15) 0.0101(17) 0.0101(16)
C31 0.058(2) 0.0454(17) 0.0499(19) -0.0056(14) 0.0117(17) 0.0081(15)
C32 0.078(3) 0.065(2) 0.060(2) 0.0029(18) 0.009(2) 0.019(2)
C33 0.099(4) 0.061(2) 0.070(3) 0.0177(19) 0.026(3) 0.030(2)
C34 0.100(4) 0.054(2) 0.067(3) 0.0048(18) 0.036(3) -0.001(2)
C35 0.076(3) 0.0485(18) 0.0503(19) -0.0080(15) 0.0193(18) -0.0049(17)
C36 0.061(3) 0.0417(17) 0.0468(18) -0.0056(13) 0.0108(17) -0.0022(15)
C37 0.069(3) 0.070(2) 0.049(2) -0.0112(16) 0.0174(18) -0.0223(19)
C41 0.049(2) 0.072(2) 0.0431(19) -0.0063(15) 0.0150(16) -0.0161(18)
C42 0.065(3) 0.070(2) 0.050(2) 0.0092(17) 0.0102(18) -0.0114(19)
C43 0.062(3) 0.085(3) 0.0397(18) -0.0033(17) 0.0130(17) 0.001(2)
C44 0.053(2) 0.078(2) 0.0425(18) -0.0045(16) 0.0153(16) 0.0075(18)
C45 0.041(2) 0.072(2) 0.0436(18) 0.0008(15) 0.0108(15) 0.0031(16)
C46 0.042(2) 0.079(2) 0.0341(17) -0.0001(15) 0.0050(15) -0.0072(17)
C47 0.046(2) 0.079(2) 0.056(2) 0.0045(17) 0.0108(18) 0.0193(18)
O150 0.0542(18) 0.0863(17) 0.0658(17) -0.0253(13) 0.0160(14) -0.0025(14)
O250 0.0486(16) 0.0580(13) 0.0385(12) 0.0010(9) 0.0078(11) -0.0014(10)
C251 0.068(3) 0.073(2) 0.0455(19) 0.0010(16) 0.0151(18) -0.0038(19)
C252 0.067(3) 0.083(3) 0.050(2) 0.0041(18) 0.010(2) -0.014(2)
O253 0.081(3) 0.211(4) 0.064(2) 0.039(2) -0.003(2) -0.007(3)
O254 0.109(3) 0.214(5) 0.055(2) 0.026(2) 0.012(2) -0.030(3)
C255 0.097(5) 0.194(7) 0.092(4) 0.033(4) -0.013(4) 0.004(5)
C256 0.56(4) 0.37(2) 0.31(2) -0.076(19) -0.11(3) 0.31(3)
O350 0.0605(17) 0.0539(13) 0.0514(14) 0.0030(10) 0.0007(12) -0.0082(11)
C351 0.062(3) 0.091(3) 0.050(2) -0.0016(19) 0.0060(19) -0.019(2)
C352 0.068(3) 0.075(2) 0.051(2) 0.0075(17) 0.009(2) 0.002(2)
O353 0.085(3) 0.171(3) 0.0505(17) -0.0018(19) 0.0107(17) -0.019(2)
C355 0.124(5) 0.142(5) 0.063(3) 0.016(3) 0.022(3) 0.006(4)
O354 0.050(2) 0.133(3) 0.075(2) -0.0091(18) 0.0138(16) 0.0049(18)
C356 0.114(6) 0.212(8) 0.154(7) 0.076(6) 0.048(5) 0.062(6)
O450 0.0458(17) 0.0962(18) 0.0363(12) -0.0016(11) 0.0074(11) -0.0097(13)
C451 0.051(3) 0.120(3) 0.045(2) -0.002(2) -0.0006(19) -0.010(2)
C452 0.059(3) 0.099(3) 0.042(2) -0.0109(19) 0.007(2) -0.006(2)
O453 0.056(2) 0.136(3) 0.0538(16) -0.0104(15) -0.0062(15) 0.0152(17)
O454 0.074(3) 0.216(4) 0.0469(17) 0.002(2) 0.0113(18) -0.018(3)
C455 0.094(5) 0.149(5) 0.073(3) -0.012(4) -0.017(3) 0.026(4)
C456 0.30(2) 0.258(15) 0.287(19) -0.113(15) -0.099(17) 0.110(15)

loop_
_atom_type_symbol
_atom_type_description
_atom_type_scat_dispersion_real
_atom_type_scat_dispersion_imag
_atom_type_scat_source
C C 0.0033 0.0016 'International Tables Vol C Tables 4.2.6.8 and 6.1.1.4'
H H 0.0000 0.0000 'International Tables Vol C Tables 4.2.6.8 and 6.1.1.4'
N N 0.0061 0.0033 'International Tables Vol C Tables 4.2.6.8 and 6.1.1.4'
O O 0.0106 0.0060 'International Tables Vol C Tables 4.2.6.8 and 6.1.1.4'

loop_
_geom_angle_atom_site_label_1
_geom_angle_atom_site_label_2
_geom_angle_atom_site_label_3
_geom_angle
_geom_angle_site_symmetry_1
_geom_angle_site_symmetry_3
_geom_angle_publ_flag
C16 C11 C12 118.5(4) . . ?
C16 C11 C47 119.4(3) . . ?
C12 C11 C47 122.1(4) . . ?
C13 C12 C11 120.7(4) . . ?
C14 C13 C12 120.0(4) . . ?
C13 C14 C15 122.0(4) . . ?
C14 C15 C16 116.4(4) . . ?
C14 C15 C17 120.1(4) . . ?
C16 C15 C17 123.4(3) . . ?
O150 C16 C11 115.4(3) . . ?
O150 C16 C15 122.3(4) . . ?
C11 C16 C15 122.4(3) . . ?
C15 C17 C21 112.8(3) . . ?
C22 C21 C26 117.1(3) . . ?
C22 C21 C17 120.4(3) . . ?
C26 C21 C17 122.4(3) . . ?
C21 C22 C23 120.5(3) . . ?
C24 C23 C22 120.1(3) . . ?
C23 C24 C25 122.0(4) . . ?
C26 C25 C24 117.0(3) . . ?
C26 C25 C27 122.0(3) . . ?
C24 C25 C27 120.9(3) . . ?
C25 C26 O250 120.1(3) . . ?
C25 C26 C21 123.1(3) . . ?
O250 C26 C21 116.8(3) . . ?
C31 C27 C25 112.6(3) . . ?
C36 C31 C32 117.8(4) . . ?
C36 C31 C27 122.7(3) . . ?
C32 C31 C27 119.5(4) . . ?
C33 C32 C31 120.7(4) . . ?
C34 C33 C32 119.9(4) . . ?
C33 C34 C35 122.7(4) . . ?
C34 C35 C36 116.7(4) . . ?
C34 C35 C37 119.4(4) . . ?
C36 C35 C37 123.3(3) . . ?
C31 C36 O350 117.3(3) . . ?
C31 C36 C35 122.0(3) . . ?
O350 C36 C35 120.6(3) . . ?
C41 C37 C35 109.8(3) . . ?
C42 C41 C46 117.0(3) . . ?
C42 C41 C37 120.8(3) . . ?
C46 C41 C37 122.0(3) . . ?
C43 C42 C41 121.9(4) . . ?
C44 C43 C42 119.6(3) . . ?
C43 C44 C45 122.0(4) . . ?
C44 C45 C46 117.4(3) . . ?
C44 C45 C47 120.0(3) . . ?
C46 C45 C47 122.6(3) . . ?
O450 C46 C41 118.9(3) . . ?
O450 C46 C45 119.3(3) . . ?
C41 C46 C45 121.7(3) . . ?
C45 C47 C11 110.5(3) . . ?
C26 O250 C251 112.9(3) . . ?
O250 C251 C252 111.6(4) . . ?
O254 C252 O253 123.0(4) . . ?
O254 C252 C251 122.8(5) . . ?
O253 C252 C251 114.1(4) . . ?
C252 O253 C255 118.7(4) . . ?
C256 C255 O253 103.0(10) . . ?
C36 O350 C351 117.1(3) . . ?
O350 C351 C352 113.8(4) . . ?
O354 C352 O353 123.0(4) . . ?
O354 C352 C351 127.8(4) . . ?
O353 C352 C351 109.1(4) . . ?
C352 O353 C355 120.1(4) . . ?
C356 C355 O353 112.1(6) . . ?
C46 O450 C451 110.3(3) . . ?
O450 C451 C452 108.4(4) . . ?
O454 C452 O453 124.5(4) . . ?
O454 C452 C451 126.2(4) . . ?
O453 C452 C451 108.9(4) . . ?
C452 O453 C455 118.7(5) . . ?
C456 C455 O453 109.2(9) . . ?

loop_
_geom_bond_atom_site_label_1
_geom_bond_atom_site_label_2
_geom_bond_distance
_geom_bond_site_symmetry_2
_geom_bond_publ_flag
C11 C16 1.377(6) . ?
C11 C12 1.402(5) . ?
C11 C47 1.518(6) . ?
C12 C13 1.385(7) . ?
C13 C14 1.364(7) . ?
C14 C15 1.411(5) . ?
C15 C16 1.416(5) . ?
C15 C17 1.497(6) . ?
C16 O150 1.365(4) . ?
C17 C21 1.518(5) . ?
C21 C22 1.398(5) . ?
C21 C26 1.398(5) . ?
C22 C23 1.390(6) . ?
C23 C24 1.364(5) . ?
C24 C25 1.387(5) . ?
C25 C26 1.388(5) . ?
C25 C27 1.530(5) . ?
C26 O250 1.401(4) . ?
C27 C31 1.520(6) . ?
C31 C36 1.393(6) . ?
C31 C32 1.401(5) . ?
C32 C33 1.386(7) . ?
C33 C34 1.348(7) . ?
C34 C35 1.395(6) . ?
C35 C36 1.406(5) . ?
C35 C37 1.530(7) . ?
C36 O350 1.393(4) . ?
C37 C41 1.514(5) . ?
C41 C42 1.395(5) . ?
C41 C46 1.406(5) . ?
C42 C43 1.372(6) . ?
C43 C44 1.375(5) . ?
C44 C45 1.380(5) . ?
C45 C46 1.412(5) . ?
C45 C47 1.516(5) . ?
C46 O450 1.393(4) . ?
O250 C251 1.421(5) . ?
C251 C252 1.478(6) . ?
C252 O254 1.191(6) . ?
C252 O253 1.300(6) . ?
O253 C255 1.439(6) . ?
C255 C256 1.294(14) . ?
O350 C351 1.415(4) . ?
C351 C352 1.476(6) . ?
C352 O354 1.207(6) . ?
C352 O353 1.355(5) . ?
O353 C355 1.472(7) . ?
C355 C356 1.338(8) . ?
O450 C451 1.421(5) . ?
C451 C452 1.500(6) . ?
C452 O454 1.187(6) . ?
C452 O453 1.330(6) . ?
O453 C455 1.440(7) . ?
C455 C456 1.254(17) . ?

loop_
_cod_related_entry_id
_cod_related_entry_database
_cod_related_entry_code
1 ChemSpider 21148022
